data_4129270
loop_
_publ_author_name
'Lissel, Franziska'
'Schwarz, Florian'
'Blacque, Olivier'
'Riel, Heike'
'L\"ortscher, Emanuel'
'Venkatesan, Koushik'
'Berke, Heinz'

_publ_section_title
;
 Organometallic single-molecule electronics: tuning electron transport
 through X(diphosphine)2FeC4Fe(diphosphine)2X building blocks by varying
 the Fe-X-Au anchoring scheme from coordinative to covalent.
;
_journal_issue 41
_journal_name_full 'Journal of the American Chemical Society'
_journal_page_first 14560
_journal_page_last 14569
_journal_paper_doi 10.1021/ja507672g
_journal_volume 136
_journal_year 2014
_chemical_formula_moiety 'C44 H98 Fe2 P8 S2'
_chemical_formula_sum 'C44 H98 Fe2 P8 S2'
_chemical_formula_weight 1050.80
_chemical_name_systematic
(\m^2^-Buta-1,3-diyne-1,4-diyl){tetrakis[ethane-1,2-diylbis(diethylphosphane-\k<i>P</i>)]}disulfanyldiiron
_space_group_IT_number 15
_space_group_name_Hall '-C 2yc'
_space_group_name_H-M_alt 'C 1 2/c 1'
_symmetry_cell_setting monoclinic
_symmetry_space_group_name_Hall '-C 2yc'
_symmetry_space_group_name_H-M 'C 1 2/c 1'
_atom_sites_solution_hydrogens geom
_atom_sites_solution_primary direct
_atom_sites_solution_secondary difmap
_audit_creation_date 2013-11-20
_audit_creation_method
;
Olex2 1.2
(compiled 2013.11.15 svn.r2834 for OlexSys, GUI svn.r4709)
;
_cell_angle_alpha 90.00
_cell_angle_beta 104.209(8)
_cell_angle_gamma 90.00
_cell_formula_units_Z 4
_cell_length_a 14.1900(11)
_cell_length_b 19.2827(12)
_cell_length_c 20.1632(15)
_cell_measurement_reflns_used 3756
_cell_measurement_temperature 183(2)
_cell_measurement_theta_max 29.44
_cell_measurement_theta_min 2.88
_cell_volume 5348.3(7)
_computing_cell_refinement
;
CrysAlisPro, Version 1.171.33.55 (Oxford Diffraction Ltd., 2010)
;
_computing_data_collection
;
CrysAlisPro, Version 1.171.33.55 (Oxford Diffraction Ltd., 2010)
;
_computing_data_reduction
;
CrysAlisPro, Version 1.171.33.55 (Oxford Diffraction Ltd., 2010)
;
_computing_molecular_graphics 'Mercury (Macrae et al., 2006)'
_computing_publication_material
;
Mercury (Macrae et al., 2006)
PLATON for Windows (Spek, 2003)
PublCIF (Westrip, 2010)
ShelXL97 (Sheldrick, 2008) 
WinGX (Farrugia, 1999)
;
_computing_structure_refinement 'ShelXL97 (Sheldrick, 2008)'
_computing_structure_solution 'ShelXS97 (Sheldrick, 2008)'
_diffrn_ambient_temperature 183(2)
_diffrn_detector_area_resol_mean 10.4498
_diffrn_measured_fraction_theta_full 0.998
_diffrn_measured_fraction_theta_max 0.998
_diffrn_measurement_device_type 'Xcalibur, Ruby'
_diffrn_measurement_method 'omega scans'
_diffrn_radiation_monochromator graphite
_diffrn_radiation_source 'Enhance (Mo) X-ray Source'
_diffrn_radiation_type MoK\a
_diffrn_radiation_wavelength 0.71073
_diffrn_reflns_av_R_equivalents 0.0643
_diffrn_reflns_av_sigmaI/netI 0.0710
_diffrn_reflns_limit_h_max 17
_diffrn_reflns_limit_h_min -17
_diffrn_reflns_limit_k_max 23
_diffrn_reflns_limit_k_min -23
_diffrn_reflns_limit_l_max 25
_diffrn_reflns_limit_l_min -25
_diffrn_reflns_number 19321
_diffrn_reflns_theta_full 26.36
_diffrn_reflns_theta_max 26.36
_diffrn_reflns_theta_min 2.96
_diffrn_standards_number 0
_exptl_absorpt_coefficient_mu 0.889
_exptl_absorpt_correction_T_max 0.931
_exptl_absorpt_correction_T_min 0.807
_exptl_absorpt_correction_type analytical
_exptl_absorpt_process_details
;
CrysAlisPro, Agilent Technologies,
Version 1.171.35.11 (release 16-05-2011 CrysAlis171 .NET)
(compiled May 16 2011,17:55:39)
Analytical numeric absorption correction using a multifaceted crystal
model based on expressions derived by R.C. Clark & J.S. Reid.
(Clark, R. C. & Reid, J. S. (1995). Acta Cryst. A51, 887-897)
;
_exptl_crystal_colour orange
_exptl_crystal_density_diffrn 1.305
_exptl_crystal_density_method 'not measured'
_exptl_crystal_description plate
_exptl_crystal_F_000 2264
_exptl_crystal_size_max 0.35
_exptl_crystal_size_mid 0.19
_exptl_crystal_size_min 0.09
_refine_diff_density_max 0.817
_refine_diff_density_min -0.629
_refine_diff_density_rms 0.084
_refine_ls_extinction_method none
_refine_ls_goodness_of_fit_ref 1.019
_refine_ls_hydrogen_treatment constr
_refine_ls_matrix_type full
_refine_ls_number_parameters 300
_refine_ls_number_reflns 5442
_refine_ls_number_restraints 36
_refine_ls_restrained_S_all 1.016
_refine_ls_R_factor_all 0.1019
_refine_ls_R_factor_gt 0.0537
_refine_ls_shift/su_max 0.001
_refine_ls_shift/su_mean 0.000
_refine_ls_structure_factor_coef Fsqd
_refine_ls_weighting_details 'w=1/[\s^2^(Fo^2^)+(0.0640P)^2^+3.0271P] where P=(Fo^2^+2Fc^2^)/3'
_refine_ls_weighting_scheme calc
_refine_ls_wR_factor_gt 0.1202
_refine_ls_wR_factor_ref 0.1467
_reflns_number_gt 3304
_reflns_number_total 5442
_reflns_threshold_expression >2sigma(I)
_cod_data_source_file ja507672g_si_002.cif
_cod_data_source_block 10
_cod_original_sg_symbol_H-M 'C 2/c'
_cod_database_code 4129270
_shelxl_version_number 2013-4

loop_
_symmetry_equiv_pos_as_xyz
'x, y, z'
'-x, y, -z+1/2'
'x+1/2, y+1/2, z'
'-x+1/2, y+1/2, -z+1/2'
'-x, -y, -z'
'x, -y, z-1/2'
'-x+1/2, -y+1/2, -z'
'x+1/2, -y+1/2, z-1/2'

loop_
_atom_site_label
_atom_site_type_symbol
_atom_site_fract_x
_atom_site_fract_y
_atom_site_fract_z
_atom_site_U_iso_or_equiv
_atom_site_adp_type
_atom_site_occupancy
_atom_site_symmetry_multiplicity
_atom_site_calc_flag
_atom_site_refinement_flags
_atom_site_disorder_assembly
_atom_site_disorder_group
C1 C 0.3630(2) 0.01647(19) 0.21007(17) 0.0258(8) Uani 1 1 d . . .
C2 C 0.4503(3) 0.01768(18) 0.23518(18) 0.0280(8) Uani 1 1 d . . .
C3 C 0.1792(3) -0.0273(2) 0.0143(2) 0.0458(11) Uani 1 1 d . . .
H3A H 0.2293 -0.0317 -0.0106 0.055 Uiso 1 1 calc R . .
H3B H 0.1227 -0.0529 -0.0105 0.055 Uiso 1 1 calc R . .
C4 C 0.1524(3) 0.0483(2) 0.01696(19) 0.0416(10) Uani 1 1 d . . .
H4A H 0.0828 0.0521 0.0118 0.050 Uiso 1 1 calc R . .
H4B H 0.1684 0.0726 -0.0209 0.050 Uiso 1 1 calc R . .
C5 C 0.3408(3) -0.1073(2) 0.0996(2) 0.0407(10) Uani 1 1 d . . .
H5A H 0.3918 -0.0784 0.1268 0.049 Uiso 1 1 calc R . .
H5B H 0.3432 -0.1512 0.1234 0.049 Uiso 1 1 calc R . .
C6 C 0.3674(3) -0.1216(3) 0.0325(2) 0.0617(14) Uani 1 1 d . . .
H6A H 0.3151 -0.1460 0.0022 0.093 Uiso 1 1 calc R . .
H6B H 0.4252 -0.1494 0.0409 0.093 Uiso 1 1 calc R . .
H6C H 0.3787 -0.0786 0.0119 0.093 Uiso 1 1 calc R . .
C7 C 0.1449(3) -0.1426(2) 0.0948(2) 0.0455(11) Uani 1 1 d . . .
H7A H 0.1655 -0.1680 0.1374 0.055 Uiso 1 1 calc R . .
H7B H 0.0793 -0.1264 0.0918 0.055 Uiso 1 1 calc R . .
C8 C 0.1409(3) -0.1934(2) 0.0365(2) 0.0608(14) Uani 1 1 d . . .
H8A H 0.1209 -0.1695 -0.0064 0.091 Uiso 1 1 calc R . .
H8B H 0.0952 -0.2295 0.0385 0.091 Uiso 1 1 calc R . .
H8C H 0.2041 -0.2133 0.0406 0.091 Uiso 1 1 calc R . .
C9 C 0.1443(3) 0.1691(2) 0.0950(2) 0.0400(10) Uani 1 1 d . . .
H9A H 0.0826 0.1565 0.1043 0.048 Uiso 1 1 calc R . .
H9B H 0.1780 0.1986 0.1323 0.048 Uiso 1 1 calc R . .
C10 C 0.1228(4) 0.2122(2) 0.0299(3) 0.0674(15) Uani 1 1 d . . .
H10A H 0.1827 0.2287 0.0215 0.101 Uiso 1 1 calc R . .
H10B H 0.0828 0.2511 0.0350 0.101 Uiso 1 1 calc R . .
H10C H 0.0893 0.1842 -0.0079 0.101 Uiso 1 1 calc R . .
C11 C 0.3281(3) 0.1251(2) 0.0797(2) 0.0529(13) Uani 1 1 d . . .
H11A H 0.3096 0.1624 0.0468 0.064 Uiso 1 1 calc R . .
H11B H 0.3667 0.1454 0.1216 0.064 Uiso 1 1 calc R . .
C12 C 0.3910(3) 0.0761(3) 0.0532(3) 0.0712(16) Uani 1 1 d . . .
H12A H 0.4081 0.0378 0.0842 0.107 Uiso 1 1 calc R . .
H12B H 0.4489 0.0996 0.0491 0.107 Uiso 1 1 calc R . .
H12C H 0.3565 0.0592 0.0091 0.107 Uiso 1 1 calc R . .
C13A C 0.2905(6) 0.0526(3) 0.3452(3) 0.0390(16) Uani 0.753(11) 1 d PU A 1
H13A H 0.3589 0.0428 0.3499 0.047 Uiso 0.753(11) 1 calc PR A 1
H13B H 0.2841 0.0825 0.3826 0.047 Uiso 0.753(11) 1 calc PR A 1
C14A C 0.2331(7) -0.0149(4) 0.3450(3) 0.0403(16) Uani 0.753(11) 1 d PU A 1
H14A H 0.1667 -0.0044 0.3463 0.048 Uiso 0.753(11) 1 calc PR A 1
H14B H 0.2625 -0.0425 0.3849 0.048 Uiso 0.753(11) 1 calc PR A 1
C13B C 0.2287(19) 0.0475(11) 0.3432(8) 0.041(3) Uani 0.247(11) 1 d PU A 2
H13C H 0.2547 0.0763 0.3829 0.049 Uiso 0.247(11) 1 calc PR A 2
H13D H 0.1614 0.0369 0.3417 0.049 Uiso 0.247(11) 1 calc PR A 2
C14B C 0.2859(18) -0.0170(12) 0.3467(9) 0.037(3) Uani 0.247(11) 1 d PU A 2
H14C H 0.2803 -0.0449 0.3856 0.045 Uiso 0.247(11) 1 calc PR A 2
H14D H 0.3539 -0.0065 0.3509 0.045 Uiso 0.247(11) 1 calc PR A 2
C15 C 0.3237(3) 0.1676(2) 0.2645(3) 0.0556(13) Uani 1 1 d . A .
H15A H 0.3501 0.1630 0.2247 0.067 Uiso 1 1 calc R . .
H15B H 0.2857 0.2100 0.2586 0.067 Uiso 1 1 calc R . .
C16 C 0.4062(4) 0.1775(3) 0.3243(3) 0.090(2) Uani 1 1 d . . .
H16A H 0.3822 0.1860 0.3641 0.135 Uiso 1 1 calc R . .
H16B H 0.4443 0.2164 0.3165 0.135 Uiso 1 1 calc R . .
H16C H 0.4458 0.1365 0.3313 0.135 Uiso 1 1 calc R . .
C17 C 0.1297(3) 0.1400(3) 0.2723(3) 0.0585(14) Uani 1 1 d . A .
H17A H 0.1076 0.1690 0.2322 0.070 Uiso 1 1 calc R . .
H17B H 0.0794 0.1057 0.2714 0.070 Uiso 1 1 calc R . .
C18 C 0.1361(4) 0.1850(3) 0.3343(3) 0.0682(15) Uani 1 1 d . . .
H18A H 0.1515 0.1567 0.3748 0.102 Uiso 1 1 calc R . .
H18B H 0.0749 0.2077 0.3309 0.102 Uiso 1 1 calc R . .
H18C H 0.1861 0.2192 0.3369 0.102 Uiso 1 1 calc R . .
C19A C 0.3297(5) -0.1301(4) 0.2760(4) 0.043(2) Uani 0.726(12) 1 d P A 1
H19A H 0.2986 -0.1732 0.2578 0.052 Uiso 0.726(12) 1 calc PR A 1
H19B H 0.3725 -0.1169 0.2473 0.052 Uiso 0.726(12) 1 calc PR A 1
C20A C 0.3911(6) -0.1444(5) 0.3457(4) 0.084(3) Uani 0.726(12) 1 d P A 1
H20A H 0.4374 -0.1800 0.3433 0.126 Uiso 0.726(12) 1 calc PR A 1
H20B H 0.3506 -0.1594 0.3748 0.126 Uiso 0.726(12) 1 calc PR A 1
H20C H 0.4249 -0.1029 0.3642 0.126 Uiso 0.726(12) 1 calc PR A 1
C19B C 0.3519(11) -0.1062(10) 0.3140(9) 0.032(5) Uani 0.274(12) 1 d P A 2
H19C H 0.3998 -0.0702 0.3298 0.039 Uiso 0.274(12) 1 calc PR A 2
H19D H 0.3403 -0.1290 0.3541 0.039 Uiso 0.274(12) 1 calc PR A 2
C20B C 0.3945(12) -0.1580(8) 0.2748(9) 0.045(6) Uani 0.274(12) 1 d P A 2
H20D H 0.4535 -0.1762 0.3034 0.068 Uiso 0.274(12) 1 calc PR A 2
H20E H 0.4084 -0.1360 0.2355 0.068 Uiso 0.274(12) 1 calc PR A 2
H20F H 0.3490 -0.1951 0.2601 0.068 Uiso 0.274(12) 1 calc PR A 2
C21 C 0.1322(3) -0.1203(3) 0.2689(2) 0.0644(15) Uani 1 1 d . A .
H21A H 0.0736 -0.0924 0.2573 0.077 Uiso 1 1 calc R . .
H21B H 0.1270 -0.1542 0.2326 0.077 Uiso 1 1 calc R . .
C22 C 0.1313(3) -0.1592(2) 0.3330(2) 0.0519(12) Uani 1 1 d . . .
H22A H 0.1920 -0.1831 0.3490 0.078 Uiso 1 1 calc R . .
H22B H 0.0791 -0.1922 0.3237 0.078 Uiso 1 1 calc R . .
H22C H 0.1223 -0.1273 0.3674 0.078 Uiso 1 1 calc R . .
P1 P 0.22357(7) -0.06584(5) 0.10061(5) 0.0290(3) Uani 1 1 d . . .
P2 P 0.21612(7) 0.08938(5) 0.09764(5) 0.0310(3) Uani 1 1 d . . .
P3 P 0.23750(7) 0.09398(5) 0.26257(5) 0.0299(3) Uani 1 1 d . . .
P4 P 0.23431(7) -0.06324(5) 0.26637(5) 0.0295(3) Uani 1 1 d . . .
S1 S 0.05229(7) 0.01363(6) 0.15271(5) 0.0381(3) Uani 1 1 d . . .
H1A H 0.0227 -0.0316 0.1120 0.057 Uiso 1 1 calc R A .
Fe1 Fe 0.22506(3) 0.01360(3) 0.18142(2) 0.02280(17) Uani 1 1 d . A .

loop_
_atom_site_aniso_label
_atom_site_aniso_U_11
_atom_site_aniso_U_22
_atom_site_aniso_U_33
_atom_site_aniso_U_23
_atom_site_aniso_U_13
_atom_site_aniso_U_12
C1 0.0268(19) 0.033(2) 0.0179(19) -0.0012(16) 0.0062(15) 0.0018(17)
C2 0.0328(19) 0.032(2) 0.0212(19) -0.0012(16) 0.0095(15) 0.0013(16)
C3 0.052(3) 0.058(3) 0.022(2) -0.005(2) 0.0003(19) 0.009(2)
C4 0.041(2) 0.057(3) 0.024(2) 0.005(2) 0.0042(18) 0.004(2)
C5 0.034(2) 0.055(3) 0.034(2) -0.009(2) 0.0101(18) 0.009(2)
C6 0.054(3) 0.088(4) 0.048(3) -0.023(3) 0.023(2) 0.012(3)
C7 0.048(3) 0.047(3) 0.043(3) -0.013(2) 0.015(2) -0.009(2)
C8 0.067(3) 0.059(3) 0.060(3) -0.027(3) 0.021(3) -0.015(3)
C9 0.039(2) 0.039(3) 0.039(2) 0.0106(19) 0.0038(19) 0.0050(19)
C10 0.065(3) 0.071(4) 0.067(4) 0.036(3) 0.016(3) 0.021(3)
C11 0.042(2) 0.065(3) 0.059(3) 0.027(3) 0.027(2) 0.004(2)
C12 0.058(3) 0.109(5) 0.054(3) -0.002(3) 0.026(3) -0.015(3)
C13A 0.048(4) 0.044(3) 0.020(3) 0.000(2) 0.001(3) -0.014(3)
C14A 0.054(4) 0.049(3) 0.018(3) 0.001(2) 0.009(3) -0.004(4)
C13B 0.054(6) 0.051(6) 0.014(5) -0.005(5) 0.003(6) -0.009(7)
C14B 0.051(6) 0.046(5) 0.014(5) -0.002(5) 0.006(6) -0.006(7)
C15 0.055(3) 0.048(3) 0.063(3) -0.013(2) 0.011(2) -0.006(2)
C16 0.063(4) 0.082(4) 0.110(5) -0.018(4) -0.004(3) -0.017(3)
C17 0.038(2) 0.075(4) 0.067(3) -0.035(3) 0.020(2) -0.005(2)
C18 0.076(4) 0.064(3) 0.074(4) -0.034(3) 0.036(3) -0.002(3)
C19A 0.042(4) 0.040(4) 0.045(5) 0.014(3) 0.007(4) 0.004(3)
C20A 0.062(5) 0.119(8) 0.061(6) 0.027(5) -0.002(4) 0.024(5)
C19B 0.030(9) 0.042(11) 0.016(9) 0.003(8) -0.012(7) 0.002(7)
C20B 0.038(10) 0.044(10) 0.058(12) 0.012(8) 0.021(8) 0.027(8)
C21 0.065(3) 0.082(4) 0.050(3) 0.015(3) 0.021(2) -0.030(3)
C22 0.061(3) 0.050(3) 0.050(3) 0.010(2) 0.023(2) -0.010(2)
P1 0.0273(5) 0.0396(6) 0.0209(5) -0.0030(4) 0.0073(4) 0.0010(4)
P2 0.0285(5) 0.0392(6) 0.0259(6) 0.0073(4) 0.0077(4) 0.0012(4)
P3 0.0347(6) 0.0294(6) 0.0248(6) -0.0030(4) 0.0058(4) -0.0025(4)
P4 0.0341(5) 0.0297(6) 0.0257(6) 0.0015(4) 0.0093(4) 0.0011(4)
S1 0.0231(5) 0.0530(7) 0.0380(6) -0.0042(5) 0.0073(4) -0.0028(5)
Fe1 0.0196(3) 0.0307(3) 0.0187(3) 0.0001(2) 0.0057(2) -0.0010(2)

loop_
_atom_type_symbol
_atom_type_description
_atom_type_scat_dispersion_real
_atom_type_scat_dispersion_imag
_atom_type_scat_source
C C 0.0033 0.0016 'International Tables Vol C Tables 4.2.6.8 and 6.1.1.4'
H H 0.0000 0.0000 'International Tables Vol C Tables 4.2.6.8 and 6.1.1.4'
P P 0.1023 0.0942 'International Tables Vol C Tables 4.2.6.8 and 6.1.1.4'
S S 0.1246 0.1234 'International Tables Vol C Tables 4.2.6.8 and 6.1.1.4'
Fe Fe 0.3463 0.8444 'International Tables Vol C Tables 4.2.6.8 and 6.1.1.4'

loop_
_geom_angle_atom_site_label_1
_geom_angle_atom_site_label_2
_geom_angle_atom_site_label_3
_geom_angle
_geom_angle_site_symmetry_3
C2 C1 Fe1 173.4(3) .
C1 C2 C2 178.6(4) 2_655
C4 C3 P1 112.6(3) .
C4 C3 H3A 109.1 .
P1 C3 H3A 109.1 .
C4 C3 H3B 109.1 .
P1 C3 H3B 109.1 .
H3A C3 H3B 107.8 .
C3 C4 P2 112.0(3) .
C3 C4 H4A 109.2 .
P2 C4 H4A 109.2 .
C3 C4 H4B 109.2 .
P2 C4 H4B 109.2 .
H4A C4 H4B 107.9 .
C6 C5 P1 120.7(3) .
C6 C5 H5A 107.2 .
P1 C5 H5A 107.2 .
C6 C5 H5B 107.2 .
P1 C5 H5B 107.2 .
H5A C5 H5B 106.8 .
C5 C6 H6A 109.5 .
C5 C6 H6B 109.5 .
H6A C6 H6B 109.5 .
C5 C6 H6C 109.5 .
H6A C6 H6C 109.5 .
H6B C6 H6C 109.5 .
C8 C7 P1 118.3(3) .
C8 C7 H7A 107.7 .
P1 C7 H7A 107.7 .
C8 C7 H7B 107.7 .
P1 C7 H7B 107.7 .
H7A C7 H7B 107.1 .
C7 C8 H8A 109.5 .
C7 C8 H8B 109.5 .
H8A C8 H8B 109.5 .
C7 C8 H8C 109.5 .
H8A C8 H8C 109.5 .
H8B C8 H8C 109.5 .
C10 C9 P2 118.3(3) .
C10 C9 H9A 107.7 .
P2 C9 H9A 107.7 .
C10 C9 H9B 107.7 .
P2 C9 H9B 107.7 .
H9A C9 H9B 107.1 .
C9 C10 H10A 109.5 .
C9 C10 H10B 109.5 .
H10A C10 H10B 109.5 .
C9 C10 H10C 109.5 .
H10A C10 H10C 109.5 .
H10B C10 H10C 109.5 .
C12 C11 P2 117.0(3) .
C12 C11 H11A 108.0 .
P2 C11 H11A 108.0 .
C12 C11 H11B 108.0 .
P2 C11 H11B 108.0 .
H11A C11 H11B 107.3 .
C11 C12 H12A 109.5 .
C11 C12 H12B 109.5 .
H12A C12 H12B 109.5 .
C11 C12 H12C 109.5 .
H12A C12 H12C 109.5 .
H12B C12 H12C 109.5 .
C14A C13A P3 105.5(5) .
C14A C13A H13A 110.6 .
P3 C13A H13A 110.6 .
C14A C13A H13B 110.6 .
P3 C13A H13B 110.6 .
H13A C13A H13B 108.8 .
C13A C14A P4 108.2(5) .
C13A C14A H14A 110.1 .
P4 C14A H14A 110.1 .
C13A C14A H14B 110.1 .
P4 C14A H14B 110.1 .
H14A C14A H14B 108.4 .
C14B C13B P3 106.8(15) .
C14B C13B H13C 110.4 .
P3 C13B H13C 110.4 .
C14B C13B H13D 110.4 .
P3 C13B H13D 110.4 .
H13C C13B H13D 108.6 .
C13B C14B P4 105.7(15) .
C13B C14B H14C 110.6 .
P4 C14B H14C 110.6 .
C13B C14B H14D 110.6 .
P4 C14B H14D 110.6 .
H14C C14B H14D 108.7 .
C16 C15 P3 120.0(4) .
C16 C15 H15A 107.3 .
P3 C15 H15A 107.3 .
C16 C15 H15B 107.3 .
P3 C15 H15B 107.3 .
H15A C15 H15B 106.9 .
C15 C16 H16A 109.5 .
C15 C16 H16B 109.5 .
H16A C16 H16B 109.5 .
C15 C16 H16C 109.5 .
H16A C16 H16C 109.5 .
H16B C16 H16C 109.5 .
C18 C17 P3 119.3(3) .
C18 C17 H17A 107.5 .
P3 C17 H17A 107.5 .
C18 C17 H17B 107.5 .
P3 C17 H17B 107.5 .
H17A C17 H17B 107.0 .
C17 C18 H18A 109.5 .
C17 C18 H18B 109.5 .
H18A C18 H18B 109.5 .
C17 C18 H18C 109.5 .
H18A C18 H18C 109.5 .
H18B C18 H18C 109.5 .
C20A C19A P4 118.2(7) .
C20A C19A H19A 107.8 .
P4 C19A H19A 107.8 .
C20A C19A H19B 107.8 .
P4 C19A H19B 107.8 .
H19A C19A H19B 107.1 .
C19A C20A H20A 109.5 .
C19A C20A H20B 109.5 .
H20A C20A H20B 109.5 .
C19A C20A H20C 109.5 .
H20A C20A H20C 109.5 .
H20B C20A H20C 109.5 .
C20B C19B P4 116.4(13) .
C20B C19B H19C 108.2 .
P4 C19B H19C 108.2 .
C20B C19B H19D 108.2 .
P4 C19B H19D 108.2 .
H19C C19B H19D 107.3 .
C19B C20B H20D 109.5 .
C19B C20B H20E 109.5 .
H20D C20B H20E 109.5 .
C19B C20B H20F 109.5 .
H20D C20B H20F 109.5 .
H20E C20B H20F 109.5 .
C22 C21 P4 120.0(3) .
C22 C21 H21A 107.3 .
P4 C21 H21A 107.3 .
C22 C21 H21B 107.3 .
P4 C21 H21B 107.3 .
H21A C21 H21B 106.9 .
C21 C22 H22A 109.5 .
C21 C22 H22B 109.5 .
H22A C22 H22B 109.5 .
C21 C22 H22C 109.5 .
H22A C22 H22C 109.5 .
H22B C22 H22C 109.5 .
C7 P1 C5 100.7(2) .
C7 P1 C3 101.6(2) .
C5 P1 C3 105.19(19) .
C7 P1 Fe1 119.69(14) .
C5 P1 Fe1 117.19(13) .
C3 P1 Fe1 110.47(14) .
C4 P2 C9 100.76(19) .
C4 P2 C11 104.4(2) .
C9 P2 C11 100.4(2) .
C4 P2 Fe1 108.34(14) .
C9 P2 Fe1 120.09(14) .
C11 P2 Fe1 120.31(14) .
C17 P3 C13A 106.4(3) .
C17 P3 C15 101.0(2) .
C13A P3 C15 101.0(3) .
C17 P3 C13B 84.5(8) .
C15 P3 C13B 121.6(7) .
C17 P3 Fe1 120.04(14) .
C13A P3 Fe1 107.8(2) .
C15 P3 Fe1 118.53(16) .
C13B P3 Fe1 107.0(6) .
C21 P4 C14B 114.5(8) .
C21 P4 C14A 96.0(3) .
C21 P4 C19A 98.2(3) .
C14B P4 C19A 97.1(8) .
C14A P4 C19A 115.1(4) .
C21 P4 C19B 109.1(6) .
C14B P4 C19B 69.8(10) .
C14A P4 C19B 88.8(6) .
C21 P4 Fe1 121.30(16) .
C14B P4 Fe1 106.8(7) .
C14A P4 Fe1 108.2(2) .
C19A P4 Fe1 116.5(2) .
C19B P4 Fe1 123.6(5) .
Fe1 S1 H1A 109.5 .
C1 Fe1 P2 94.28(11) .
C1 Fe1 P3 82.33(11) .
P2 Fe1 P3 94.62(4) .
C1 Fe1 P1 93.81(11) .
P2 Fe1 P1 84.69(4) .
P3 Fe1 P1 176.02(4) .
C1 Fe1 P4 85.66(11) .
P2 Fe1 P4 179.93(5) .
P3 Fe1 P4 85.39(4) .
P1 Fe1 P4 95.30(4) .
C1 Fe1 S1 176.13(11) .
P2 Fe1 S1 87.22(4) .
P3 Fe1 S1 94.00(4) .
P1 Fe1 S1 89.88(4) .
P4 Fe1 S1 92.85(4) .

loop_
_geom_bond_atom_site_label_1
_geom_bond_atom_site_label_2
_geom_bond_distance
_geom_bond_site_symmetry_2
C1 C2 1.218(5) .
C1 Fe1 1.900(3) .
C2 C2 1.390(7) 2_655
C3 C4 1.510(6) .
C3 P1 1.854(4) .
C3 H3A 0.9700 .
C3 H3B 0.9700 .
C4 P2 1.836(4) .
C4 H4A 0.9700 .
C4 H4B 0.9700 .
C5 C6 1.517(5) .
C5 P1 1.850(4) .
C5 H5A 0.9700 .
C5 H5B 0.9700 .
C6 H6A 0.9600 .
C6 H6B 0.9600 .
C6 H6C 0.9600 .
C7 C8 1.521(6) .
C7 P1 1.839(4) .
C7 H7A 0.9700 .
C7 H7B 0.9700 .
C8 H8A 0.9600 .
C8 H8B 0.9600 .
C8 H8C 0.9600 .
C9 C10 1.521(5) .
C9 P2 1.838(4) .
C9 H9A 0.9700 .
C9 H9B 0.9700 .
C10 H10A 0.9600 .
C10 H10B 0.9600 .
C10 H10C 0.9600 .
C11 C12 1.487(6) .
C11 P2 1.847(4) .
C11 H11A 0.9700 .
C11 H11B 0.9700 .
C12 H12A 0.9600 .
C12 H12B 0.9600 .
C12 H12C 0.9600 .
C13A C14A 1.536(12) .
C13A P3 1.833(5) .
C13A H13A 0.9700 .
C13A H13B 0.9700 .
C14A P4 1.844(6) .
C14A H14A 0.9700 .
C14A H14B 0.9700 .
C13B C14B 1.48(4) .
C13B P3 1.886(18) .
C13B H13C 0.9700 .
C13B H13D 0.9700 .
C14B P4 1.835(19) .
C14B H14C 0.9700 .
C14B H14D 0.9700 .
C15 C16 1.472(6) .
C15 P3 1.868(4) .
C15 H15A 0.9700 .
C15 H15B 0.9700 .
C16 H16A 0.9600 .
C16 H16B 0.9600 .
C16 H16C 0.9600 .
C17 C18 1.507(6) .
C17 P3 1.819(4) .
C17 H17A 0.9700 .
C17 H17B 0.9700 .
C18 H18A 0.9600 .
C18 H18B 0.9600 .
C18 H18C 0.9600 .
C19A C20A 1.487(12) .
C19A P4 1.845(7) .
C19A H19A 0.9700 .
C19A H19B 0.9700 .
C20A H20A 0.9600 .
C20A H20B 0.9600 .
C20A H20C 0.9600 .
C19B C20B 1.49(3) .
C19B P4 1.899(15) .
C19B H19C 0.9700 .
C19B H19D 0.9700 .
C20B H20D 0.9600 .
C20B H20E 0.9600 .
C20B H20F 0.9600 .
C21 C22 1.498(6) .
C21 P4 1.830(4) .
C21 H21A 0.9700 .
C21 H21B 0.9700 .
C22 H22A 0.9600 .
C22 H22B 0.9600 .
C22 H22C 0.9600 .
P1 Fe1 2.2327(11) .
P2 Fe1 2.2137(11) .
P3 Fe1 2.2291(11) .
P4 Fe1 2.2440(11) .
S1 Fe1 2.3767(10) .
S1 H1A 1.2000 .
